data_7004076
loop_
_publ_author_name
'Koizumi, Take-aki'
'Yamazaki, Atsuko'
'Yamamoto, Takakazu'

_publ_section_title
;
 Reductive elimination of C6F5--C6F5 in the reaction of
 bis(pentafluorophenyl)palladium(ii) complexes with protic acids
;
_journal_issue 30
_journal_name_full 'Dalton Transactions'
_journal_page_first 3949
_journal_page_last 3952
_journal_paper_doi 10.1039/b802408a
_journal_year 2008
_chemical_formula_moiety 'C22 H8 F10 N2 Pd '
_chemical_formula_sum 'C22 H8 F10 N2 Pd'
_chemical_formula_weight 596.70
_space_group_IT_number 14
_symmetry_cell_setting monoclinic
_symmetry_Int_Tables_number 14
_symmetry_space_group_name_Hall '-P 2ybc'
_symmetry_space_group_name_H-M 'P 1 21/c 1'
_cell_angle_alpha 90.0000
_cell_angle_beta 90.413(2)
_cell_angle_gamma 90.0000
_cell_formula_units_Z 4
_cell_length_a 13.467(4)
_cell_length_b 7.171(2)
_cell_length_c 25.072(8)
_cell_measurement_reflns_used 2985
_cell_measurement_temperature 293.1
_cell_measurement_theta_max 27.5
_cell_measurement_theta_min 3.2
_cell_volume 2421.2(13)
_computing_cell_refinement CrystalClear
_computing_data_collection CrystalClear
_computing_data_reduction CrystalStructure
_computing_publication_material 'CrystalStructure 3.8'
_computing_structure_refinement CRYSTALS
_computing_structure_solution SIR2002
_diffrn_detector_area_resol_mean 7.31
_diffrn_measured_fraction_theta_full 0.895
_diffrn_measured_fraction_theta_max 0.895
_diffrn_measurement_device_type 'Rigaku Saturn'
_diffrn_measurement_method \w
_diffrn_radiation_type 'Mo K\a'
_diffrn_radiation_wavelength 0.71070
_diffrn_reflns_av_R_equivalents 0.023
_diffrn_reflns_limit_h_max 17
_diffrn_reflns_limit_h_min -17
_diffrn_reflns_limit_k_max 9
_diffrn_reflns_limit_k_min -9
_diffrn_reflns_limit_l_max 32
_diffrn_reflns_limit_l_min -27
_diffrn_reflns_number 11187
_diffrn_reflns_theta_full 27.48
_diffrn_reflns_theta_max 27.48
_exptl_absorpt_coefficient_mu 0.855
_exptl_absorpt_correction_T_max 0.843
_exptl_absorpt_correction_T_min 0.673
_exptl_absorpt_correction_type multi-scan
_exptl_absorpt_process_details 'Jacobson, R. (1998) Private communication'
_exptl_crystal_colour colorless
_exptl_crystal_density_diffrn 1.637
_exptl_crystal_density_method 'not measured'
_exptl_crystal_description prism
_exptl_crystal_F_000 1160.00
_exptl_crystal_size_max 0.20
_exptl_crystal_size_mid 0.20
_exptl_crystal_size_min 0.20
_refine_diff_density_max 1.25
_refine_diff_density_min -0.63
_refine_ls_extinction_method none
_refine_ls_goodness_of_fit_ref 1.733
_refine_ls_hydrogen_treatment refall
_refine_ls_number_parameters 324
_refine_ls_number_reflns 4977
_refine_ls_R_factor_gt 0.0655
_refine_ls_shift/su_max 0.1122
_refine_ls_structure_factor_coef F
_refine_ls_weighting_details 'w = 1/[0.0010Fo^2^ + 3.0000\s(Fo^2^) + 0.5000]'
_refine_ls_weighting_scheme calc
_refine_ls_wR_factor_ref 0.1020
_reflns_number_gt 3786
_reflns_number_total 4977
_reflns_threshold_expression F^2^>2.0\s(F^2^)
_cod_data_source_file b802408a.txt
_cod_data_source_block '__060914ATS359-2a'
_cod_original_cell_volume 2421.3(13)
_cod_original_formula_sum 'C22 H8 F10 N2 Pd '
_cod_database_code 7004076

loop_
_symmetry_equiv_pos_site_id
_symmetry_equiv_pos_as_xyz
1 +X,+Y,+Z
2 -X,1/2+Y,1/2-Z
3 -X,-Y,-Z
4 +X,1/2-Y,1/2+Z

loop_
_atom_site_label
_atom_site_type_symbol
_atom_site_fract_x
_atom_site_fract_y
_atom_site_fract_z
_atom_site_U_iso_or_equiv
_atom_site_adp_type
_atom_site_occupancy
_atom_site_symmetry_multiplicity
_atom_site_calc_flag
_atom_site_refinement_flags
_atom_site_disorder_assembly
_atom_site_disorder_group
Pd(1) Pd 0.32510(3) -0.00011(6) 0.309230(10) 0.03261(13) Uani 1.00 1 d . . .
F(1) F 0.3907(3) 0.2864(5) 0.40081(17) 0.0835(16) Uani 1.00 1 d . . .
F(2) F 0.4100(4) 0.2438(8) 0.50646(19) 0.109(2) Uani 1.00 1 d . . .
F(3) F 0.3593(5) -0.0867(10) 0.55375(17) 0.127(2) Uani 1.00 1 d . . .
F(4) F 0.2975(5) -0.3739(9) 0.4920(2) 0.135(2) Uani 1.00 1 d . . .
F(5) F 0.2768(4) -0.3339(6) 0.38665(17) 0.0945(17) Uani 1.00 1 d . . .
F(6) F 0.1959(3) 0.3376(5) 0.3468(2) 0.0920(17) Uani 1.00 1 d . . .
F(7) F -0.0010(3) 0.3892(8) 0.3543(2) 0.130(2) Uani 1.00 1 d . . .
F(8) F -0.1279(3) 0.1003(9) 0.3339(2) 0.110(2) Uani 1.00 1 d . . .
F(9) F -0.0546(3) -0.2273(8) 0.2994(2) 0.122(2) Uani 1.00 1 d . . .
F(10) F 0.1417(3) -0.2789(6) 0.2898(2) 0.0870(16) Uani 1.00 1 d . . .
N(1) N 0.4770(3) -0.0097(5) 0.29464(17) 0.0338(10) Uani 1.00 1 d . . .
N(2) N 0.3266(3) 0.0094(6) 0.22601(18) 0.0376(11) Uani 1.00 1 d . . .
C(1) C 0.3324(4) -0.0185(8) 0.3890(2) 0.0394(14) Uani 1.00 1 d . . .
C(2) C 0.3642(4) 0.1208(10) 0.4215(2) 0.0520(18) Uani 1.00 1 d . . .
C(3) C 0.3778(5) 0.1006(13) 0.4763(2) 0.066(2) Uani 1.00 1 d . . .
C(4) C 0.3554(6) -0.0644(14) 0.4996(2) 0.075(2) Uani 1.00 1 d . . .
C(5) C 0.3203(6) -0.2082(12) 0.4692(3) 0.074(2) Uani 1.00 1 d . . .
C(6) C 0.3104(5) -0.1839(10) 0.4142(2) 0.057(2) Uani 1.00 1 d . . .
C(7) C 0.1775(4) 0.0243(8) 0.3183(2) 0.0415(15) Uani 1.00 1 d . . .
C(8) C 0.1373(4) 0.1895(9) 0.3337(2) 0.0528(18) Uani 1.00 1 d . . .
C(9) C 0.0354(5) 0.2224(11) 0.3384(3) 0.074(2) Uani 1.00 1 d . . .
C(10) C -0.0272(5) 0.0770(13) 0.3274(3) 0.071(2) Uani 1.00 1 d . . .
C(11) C 0.0104(5) -0.0917(14) 0.3105(3) 0.075(2) Uani 1.00 1 d . . .
C(12) C 0.1096(4) -0.1096(9) 0.3069(2) 0.0513(18) Uani 1.00 1 d . . .
C(13) C 0.5026(4) 0.0001(6) 0.2420(2) 0.0356(12) Uani 1.00 1 d . . .
C(14) C 0.6008(4) -0.0013(8) 0.2264(2) 0.0473(16) Uani 1.00 1 d . . .
C(15) C 0.6748(5) -0.0017(8) 0.2648(3) 0.0567(19) Uani 1.00 1 d . . .
C(16) C 0.6495(4) -0.0069(8) 0.3187(2) 0.0487(17) Uani 1.00 1 d . . .
C(17) C 0.5502(4) -0.0149(8) 0.3311(2) 0.0451(16) Uani 1.00 1 d . . .
C(18) C 0.4189(4) 0.0092(7) 0.2040(2) 0.0356(12) Uani 1.00 1 d . . .
C(19) C 0.4300(5) 0.0126(8) 0.1494(2) 0.0516(17) Uani 1.00 1 d . . .
C(20) C 0.3470(6) 0.0150(9) 0.1167(2) 0.062(2) Uani 1.00 1 d . . .
C(21) C 0.2537(5) 0.0170(9) 0.1388(2) 0.059(2) Uani 1.00 1 d . . .
C(22) C 0.2465(5) 0.0113(8) 0.1932(2) 0.0506(17) Uani 1.00 1 d . . .
H(1) H 0.6170 0.0003 0.1896 0.057 Uiso 1.00 1 c R . .
H(2) H 0.7426 0.0033 0.2548 0.068 Uiso 1.00 1 c R . .
H(3) H 0.6992 -0.0105 0.3458 0.058 Uiso 1.00 1 c R . .
H(4) H 0.5327 -0.0181 0.3678 0.054 Uiso 1.00 1 c R . .
H(5) H 0.4946 0.0157 0.1346 0.062 Uiso 1.00 1 c R . .
H(6) H 0.3539 0.0135 0.0790 0.075 Uiso 1.00 1 c R . .
H(7) H 0.1961 0.0211 0.1167 0.071 Uiso 1.00 1 c R . .
H(8) H 0.1823 0.0151 0.2086 0.061 Uiso 1.00 1 c R . .

loop_
_atom_site_aniso_label
_atom_site_aniso_U_11
_atom_site_aniso_U_22
_atom_site_aniso_U_33
_atom_site_aniso_U_12
_atom_site_aniso_U_13
_atom_site_aniso_U_23
Pd(1) 0.0281(2) 0.0408(2) 0.0289(2) -0.00168(18) 0.00043(15) -0.00032(17)
F(1) 0.104(3) 0.066(2) 0.081(3) -0.044(2) -0.006(2) -0.005(2)
F(2) 0.128(5) 0.128(4) 0.071(2) -0.025(3) -0.017(2) -0.050(3)
F(3) 0.170(6) 0.176(5) 0.036(2) -0.010(5) -0.026(2) 0.001(3)
F(4) 0.212(7) 0.112(4) 0.082(3) -0.016(4) -0.001(4) 0.054(3)
F(5) 0.163(5) 0.055(2) 0.065(2) -0.032(3) -0.014(2) 0.004(2)
F(6) 0.049(2) 0.043(2) 0.184(5) -0.0005(19) 0.008(2) -0.028(2)
F(7) 0.063(3) 0.094(4) 0.235(7) 0.034(3) 0.031(4) -0.027(4)
F(8) 0.025(2) 0.146(4) 0.160(5) -0.001(2) -0.000(2) -0.009(4)
F(9) 0.065(3) 0.140(5) 0.160(5) -0.060(3) -0.002(3) -0.038(4)
F(10) 0.063(3) 0.073(3) 0.124(4) -0.018(2) 0.006(2) -0.038(2)
N(1) 0.030(2) 0.040(2) 0.032(2) 0.005(2) 0.0023(16) 0.0010(19)
N(2) 0.043(2) 0.037(2) 0.033(2) -0.007(2) -0.0037(18) 0.0068(19)
C(1) 0.033(2) 0.055(3) 0.029(2) -0.003(2) 0.0022(19) -0.006(2)
C(2) 0.047(3) 0.063(4) 0.046(3) -0.012(3) 0.000(2) -0.011(3)
C(3) 0.054(4) 0.096(6) 0.048(3) -0.009(4) 0.001(3) -0.028(4)
C(4) 0.075(5) 0.107(6) 0.041(3) -0.004(5) -0.003(3) 0.005(4)
C(5) 0.085(6) 0.083(5) 0.053(4) 0.004(4) -0.003(3) 0.020(4)
C(6) 0.071(4) 0.062(4) 0.037(3) -0.011(3) -0.006(2) 0.005(2)
C(7) 0.034(2) 0.055(3) 0.036(2) -0.012(2) 0.002(2) -0.003(2)
C(8) 0.025(2) 0.051(3) 0.083(4) 0.001(2) 0.006(2) 0.004(3)
C(9) 0.045(4) 0.067(5) 0.109(6) 0.010(3) 0.008(4) -0.005(4)
C(10) 0.032(3) 0.092(5) 0.090(5) 0.002(3) -0.005(3) 0.007(4)
C(11) 0.041(4) 0.100(6) 0.082(5) -0.021(4) -0.004(3) -0.023(4)
C(12) 0.040(3) 0.051(3) 0.063(3) -0.008(2) 0.002(2) -0.012(3)
C(13) 0.038(2) 0.030(2) 0.039(2) 0.007(2) 0.007(2) -0.003(2)
C(14) 0.041(3) 0.053(3) 0.049(3) 0.002(2) 0.013(2) -0.006(2)
C(15) 0.035(3) 0.061(4) 0.074(4) -0.016(3) 0.011(2) -0.004(3)
C(16) 0.035(3) 0.056(3) 0.056(3) -0.001(2) -0.001(2) -0.008(3)
C(17) 0.037(3) 0.055(3) 0.043(2) 0.007(2) -0.005(2) -0.003(2)
C(18) 0.042(2) 0.031(2) 0.034(2) 0.002(2) 0.005(2) 0.000(2)
C(19) 0.065(4) 0.053(3) 0.037(2) 0.004(3) 0.012(2) -0.001(2)
C(20) 0.089(5) 0.069(4) 0.030(2) 0.010(4) -0.001(3) 0.001(3)
C(21) 0.063(4) 0.075(4) 0.040(3) -0.015(3) -0.013(2) 0.000(3)
C(22) 0.048(3) 0.060(3) 0.044(3) -0.001(3) -0.013(2) 0.010(2)

loop_
_atom_type_symbol
_atom_type_description
_atom_type_scat_dispersion_real
_atom_type_scat_dispersion_imag
_atom_type_scat_source
C C 0.003 0.002
;
International Tables for Crystallography
(1992, Vol. C, Tables 4.2.6.8 and 6.1.1.4)
;
H H 0.000 0.000
;
International Tables for Crystallography
(1992, Vol. C, Table 6.1.1.4)
;
N N 0.006 0.003
;
International Tables for Crystallography
(1992, Vol. C, Tables 4.2.6.8 and 6.1.1.4)
;
F F 0.017 0.010
;
International Tables for Crystallography
(1992, Vol. C, Tables 4.2.6.8 and 6.1.1.4)
;
Pd Pd -0.999 1.007
;
International Tables for Crystallography
(1992, Vol. C, Tables 4.2.6.8 and 6.1.1.4)
;

loop_
_geom_angle_atom_site_label_1
_geom_angle_atom_site_label_2
_geom_angle_atom_site_label_3
_geom_angle
_geom_angle_publ_flag
_geom_angle_site_symmetry_1
_geom_angle_site_symmetry_2
_geom_angle_site_symmetry_3
N(1) Pd(1) N(2) 79.00(18) yes . . .
N(1) Pd(1) C(1) 97.6(2) yes . . .
N(1) Pd(1) C(7) 175.2(2) yes . . .
N(2) Pd(1) C(1) 176.1(2) yes . . .
N(2) Pd(1) C(7) 97.2(2) yes . . .
C(1) Pd(1) C(7) 86.3(2) yes . . .
Pd(1) N(1) C(13) 115.0(3) yes . . .
Pd(1) N(1) C(17) 126.8(3) yes . . .
C(13) N(1) C(17) 118.1(4) yes . . .
Pd(1) N(2) C(18) 114.8(3) yes . . .
Pd(1) N(2) C(22) 126.5(4) yes . . .
C(18) N(2) C(22) 118.7(4) yes . . .
Pd(1) C(1) C(2) 124.3(4) yes . . .
Pd(1) C(1) C(6) 120.3(4) yes . . .
C(2) C(1) C(6) 115.3(5) yes . . .
F(1) C(2) C(1) 120.2(5) yes . . .
F(1) C(2) C(3) 116.0(6) yes . . .
C(1) C(2) C(3) 123.7(6) yes . . .
F(2) C(3) C(2) 121.0(7) yes . . .
F(2) C(3) C(4) 119.6(6) yes . . .
C(2) C(3) C(4) 119.3(7) yes . . .
F(3) C(4) C(3) 121.6(8) yes . . .
F(3) C(4) C(5) 118.5(8) yes . . .
C(3) C(4) C(5) 119.7(7) yes . . .
F(4) C(5) C(4) 120.3(6) yes . . .
F(4) C(5) C(6) 120.5(7) yes . . .
C(4) C(5) C(6) 119.2(7) yes . . .
F(5) C(6) C(1) 121.4(5) yes . . .
F(5) C(6) C(5) 115.7(6) yes . . .
C(1) C(6) C(5) 122.8(6) yes . . .
Pd(1) C(7) C(8) 120.3(4) yes . . .
Pd(1) C(7) C(12) 125.5(4) yes . . .
C(8) C(7) C(12) 114.1(5) yes . . .
F(6) C(8) C(7) 121.1(5) yes . . .
F(6) C(8) C(9) 114.5(6) yes . . .
C(7) C(8) C(9) 124.3(6) yes . . .
F(7) C(9) C(8) 122.1(6) yes . . .
F(7) C(9) C(10) 120.6(7) yes . . .
C(8) C(9) C(10) 117.3(7) yes . . .
F(8) C(10) C(9) 119.3(8) yes . . .
F(8) C(10) C(11) 120.5(7) yes . . .
C(9) C(10) C(11) 120.2(7) yes . . .
F(9) C(11) C(10) 117.4(6) yes . . .
F(9) C(11) C(12) 124.5(8) yes . . .
C(10) C(11) C(12) 118.1(7) yes . . .
F(10) C(12) C(7) 118.9(5) yes . . .
F(10) C(12) C(11) 115.1(6) yes . . .
C(7) C(12) C(11) 125.9(7) yes . . .
N(1) C(13) C(14) 121.4(4) yes . . .
N(1) C(13) C(18) 115.4(4) yes . . .
C(14) C(13) C(18) 123.2(4) yes . . .
C(13) C(14) C(15) 119.3(5) yes . . .
C(14) C(15) C(16) 119.8(6) yes . . .
C(15) C(16) C(17) 117.7(5) yes . . .
N(1) C(17) C(16) 123.7(5) yes . . .
N(2) C(18) C(13) 115.8(4) yes . . .
N(2) C(18) C(19) 120.5(5) yes . . .
C(13) C(18) C(19) 123.7(5) yes . . .
C(18) C(19) C(20) 119.8(6) yes . . .
C(19) C(20) C(21) 119.8(5) yes . . .
C(20) C(21) C(22) 118.2(6) yes . . .
N(2) C(22) C(21) 123.0(6) yes . . .
C(13) C(14) H(1) 120.2 no . . .
C(15) C(14) H(1) 120.6 no . . .
C(14) C(15) H(2) 120.3 no . . .
C(16) C(15) H(2) 119.9 no . . .
C(15) C(16) H(3) 121.2 no . . .
C(17) C(16) H(3) 121.1 no . . .
N(1) C(17) H(4) 118.3 no . . .
C(16) C(17) H(4) 117.9 no . . .
C(18) C(19) H(5) 119.7 no . . .
C(20) C(19) H(5) 120.4 no . . .
C(19) C(20) H(6) 120.4 no . . .
C(21) C(20) H(6) 119.8 no . . .
C(20) C(21) H(7) 120.6 no . . .
C(22) C(21) H(7) 121.2 no . . .
N(2) C(22) H(8) 118.5 no . . .
C(21) C(22) H(8) 118.4 no . . .

loop_
_geom_bond_atom_site_label_1
_geom_bond_atom_site_label_2
_geom_bond_distance
_geom_bond_publ_flag
_geom_bond_site_symmetry_1
_geom_bond_site_symmetry_2
Pd(1) N(1) 2.082(4) yes . .
Pd(1) N(2) 2.088(4) yes . .
Pd(1) C(1) 2.007(5) yes . .
Pd(1) C(7) 2.010(6) yes . .
F(1) C(2) 1.345(8) yes . .
F(2) C(3) 1.346(10) yes . .
F(3) C(4) 1.367(8) yes . .
F(4) C(5) 1.356(10) yes . .
F(5) C(6) 1.355(8) yes . .
F(6) C(8) 1.362(7) yes . .
F(7) C(9) 1.354(10) yes . .
F(8) C(10) 1.377(8) yes . .
F(9) C(11) 1.337(10) yes . .
F(10) C(12) 1.359(8) yes . .
N(1) C(13) 1.368(6) yes . .
N(1) C(17) 1.341(7) yes . .
N(2) C(18) 1.364(7) yes . .
N(2) C(22) 1.352(8) yes . .
C(1) C(2) 1.356(8) yes . .
C(1) C(6) 1.377(9) yes . .
C(2) C(3) 1.391(9) yes . .
C(3) C(4) 1.355(13) yes . .
C(4) C(5) 1.366(12) yes . .
C(5) C(6) 1.393(9) yes . .
C(7) C(8) 1.360(8) yes . .
C(7) C(12) 1.355(8) yes . .
C(8) C(9) 1.398(9) yes . .
C(9) C(10) 1.368(11) yes . .
C(10) C(11) 1.379(13) yes . .
C(11) C(12) 1.345(10) yes . .
C(13) C(14) 1.383(8) yes . .
C(13) C(18) 1.472(7) yes . .
C(14) C(15) 1.381(9) yes . .
C(15) C(16) 1.396(9) yes . .
C(16) C(17) 1.377(8) yes . .
C(18) C(19) 1.378(7) yes . .
C(19) C(20) 1.383(10) yes . .
C(20) C(21) 1.377(11) yes . .
C(21) C(22) 1.370(8) yes . .
C(14) H(1) 0.950 no . .
C(15) H(2) 0.950 no . .
C(16) H(3) 0.950 no . .
C(17) H(4) 0.950 no . .
C(19) H(5) 0.950 no . .
C(20) H(6) 0.950 no . .
C(21) H(7) 0.950 no . .
C(22) H(8) 0.950 no . .

loop_
_geom_contact_atom_site_label_1
_geom_contact_atom_site_label_2
_geom_contact_distance
_geom_contact_publ_flag
_geom_contact_site_symmetry_1
_geom_contact_site_symmetry_2
Pd(1) F(1) 3.201(4) ? . .
Pd(1) F(5) 3.152(4) ? . .
Pd(1) F(6) 3.131(4) ? . .
Pd(1) F(10) 3.212(4) ? . .
Pd(1) C(2) 2.988(6) ? . .
Pd(1) C(6) 2.952(6) ? . .
Pd(1) C(8) 2.940(6) ? . .
Pd(1) C(12) 3.007(6) ? . .
Pd(1) C(13) 2.935(5) ? . .
Pd(1) C(17) 3.079(6) ? . .
Pd(1) C(18) 2.933(5) ? . .
Pd(1) C(22) 3.090(6) ? . .
F(1) Pd(1) 3.201(4) ? . .
F(1) F(2) 2.677(6) ? . .
F(1) F(4) 3.576(7) ? . 1_565
F(1) F(5) 3.144(6) ? . 1_565
F(1) F(6) 2.967(6) ? . .
F(1) C(1) 2.341(7) ? . .
F(1) C(3) 2.321(8) ? . .
F(1) C(4) 3.565(9) ? . .
F(1) C(6) 3.558(8) ? . .
F(1) C(14) 3.536(7) ? . 2_655
F(1) C(17) 3.519(7) ? . .
F(1) C(19) 3.177(8) ? . 2_655
F(2) F(1) 2.677(6) ? . .
F(2) F(3) 2.738(9) ? . .
F(2) F(4) 3.152(8) ? . 1_565
F(2) C(2) 2.383(8) ? . .
F(2) C(4) 2.335(11) ? . .
F(2) C(4) 3.417(11) ? . 3_656
F(2) C(5) 3.581(10) ? . .
F(2) C(20) 3.373(8) ? . 4_555
F(3) F(2) 2.738(9) ? . .
F(3) F(4) 2.704(9) ? . .
F(3) C(3) 2.376(9) ? . .
F(3) C(5) 2.349(9) ? . .
F(3) C(16) 3.271(7) ? . 3_656
F(3) C(17) 3.208(7) ? . 3_656
F(3) C(20) 3.458(9) ? . 4_545
F(4) F(1) 3.576(7) ? . 1_545
F(4) F(2) 3.152(8) ? . 1_545
F(4) F(3) 2.704(9) ? . .
F(4) F(5) 2.670(6) ? . .
F(4) C(3) 3.593(11) ? . .
F(4) C(4) 2.360(12) ? . .
F(4) C(6) 2.387(8) ? . .
F(4) C(20) 3.347(8) ? . 4_545
F(5) Pd(1) 3.152(4) ? . .
F(5) F(1) 3.144(6) ? . 1_545
F(5) F(4) 2.670(6) ? . .
F(5) F(6) 2.780(6) ? . 1_545
F(5) F(10) 3.049(7) ? . .
F(5) C(1) 2.383(7) ? . .
F(5) C(2) 3.572(8) ? . .
F(5) C(4) 3.582(9) ? . .
F(5) C(5) 2.327(9) ? . .
F(5) C(7) 3.361(7) ? . .
F(5) C(12) 3.404(8) ? . .
F(5) C(14) 3.500(7) ? . 2_645
F(6) Pd(1) 3.131(4) ? . .
F(6) F(1) 2.967(6) ? . .
F(6) F(5) 2.780(6) ? . 1_565
F(6) F(7) 2.685(6) ? . .
F(6) F(10) 3.181(6) ? . 1_565
F(6) C(1) 3.316(7) ? . .
F(6) C(2) 3.318(8) ? . .
F(6) C(7) 2.370(7) ? . .
F(6) C(9) 2.321(8) ? . .
F(6) C(10) 3.568(9) ? . .
F(6) C(12) 3.552(8) ? . .
F(6) C(14) 3.502(7) ? . 2_655
F(6) C(15) 3.501(8) ? . 2_655
F(7) F(6) 2.685(6) ? . .
F(7) F(8) 2.732(8) ? . .
F(7) F(9) 3.158(9) ? . 1_565
F(7) F(10) 3.467(7) ? . 1_565
F(7) C(8) 2.408(8) ? . .
F(7) C(10) 2.365(11) ? . .
F(7) C(21) 3.530(9) ? . 2_555
F(8) F(7) 2.732(8) ? . .
F(8) F(9) 2.693(8) ? . .
F(8) F(10) 3.224(8) ? . 2_555
F(8) C(9) 2.369(9) ? . .
F(8) C(11) 2.393(10) ? . .
F(8) C(15) 3.245(8) ? . 1_455
F(8) C(16) 3.115(7) ? . 1_455
F(8) C(21) 3.505(9) ? . 2_555
F(8) C(22) 3.418(8) ? . 2_555
F(9) F(7) 3.158(9) ? . 1_545
F(9) F(8) 2.693(8) ? . .
F(9) F(10) 2.682(7) ? . .
F(9) C(8) 3.560(9) ? . 2_545
F(9) C(9) 3.579(10) ? . .
F(9) C(9) 3.483(11) ? . 2_545
F(9) C(10) 2.321(11) ? . .
F(9) C(12) 2.373(8) ? . .
F(9) C(22) 3.199(8) ? . 2_545
F(10) Pd(1) 3.212(4) ? . .
F(10) F(5) 3.049(7) ? . .
F(10) F(6) 3.181(6) ? . 1_545
F(10) F(7) 3.467(7) ? . 1_545
F(10) F(8) 3.224(8) ? . 2_545
F(10) F(9) 2.682(7) ? . .
F(10) C(7) 2.338(7) ? . .
F(10) C(8) 3.535(8) ? . .
F(10) C(10) 3.551(9) ? . .
F(10) C(10) 3.466(9) ? . 2_545
F(10) C(11) 2.283(9) ? . .
F(10) C(15) 3.253(8) ? . 2_645
F(10) C(22) 3.499(7) ? . .
N(1) N(2) 2.653(6) ? . .
N(1) C(1) 3.076(7) ? . .
N(1) C(14) 2.399(7) ? . .
N(1) C(15) 2.772(8) ? . .
N(1) C(16) 2.396(7) ? . .
N(1) C(18) 2.402(6) ? . .
N(2) N(1) 2.653(6) ? . .
N(2) C(7) 3.076(7) ? . .
N(2) C(13) 2.402(7) ? . .
N(2) C(15) 3.514(7) ? . 2_655
N(2) C(19) 2.380(8) ? . .
N(2) C(20) 2.758(7) ? . .
N(2) C(21) 2.392(8) ? . .
C(1) F(1) 2.341(7) ? . .
C(1) F(5) 2.383(7) ? . .
C(1) F(6) 3.316(7) ? . .
C(1) N(1) 3.076(7) ? . .
C(1) C(3) 2.422(9) ? . .
C(1) C(4) 2.807(9) ? . .
C(1) C(5) 2.433(9) ? . .
C(1) C(7) 2.747(8) ? . .
C(1) C(8) 3.317(8) ? . .
C(1) C(17) 3.282(8) ? . .
C(2) Pd(1) 2.988(6) ? . .
C(2) F(2) 2.383(8) ? . .
C(2) F(5) 3.572(8) ? . .
C(2) F(6) 3.318(8) ? . .
C(2) C(4) 2.370(10) ? . .
C(2) C(5) 2.712(11) ? . .
C(2) C(6) 2.308(10) ? . .
C(2) C(17) 3.526(8) ? . .
C(3) F(1) 2.321(8) ? . .
C(3) F(3) 2.376(9) ? . .
C(3) F(4) 3.593(11) ? . .
C(3) C(1) 2.422(9) ? . .
C(3) C(5) 2.352(12) ? . .
C(3) C(6) 2.717(10) ? . .
C(4) F(1) 3.565(9) ? . .
C(4) F(2) 2.335(11) ? . .
C(4) F(2) 3.417(11) ? . 3_656
C(4) F(4) 2.360(12) ? . .
C(4) F(5) 3.582(9) ? . .
C(4) C(1) 2.807(9) ? . .
C(4) C(2) 2.370(10) ? . .
C(4) C(6) 2.380(10) ? . .
C(5) F(2) 3.581(10) ? . .
C(5) F(3) 2.349(9) ? . .
C(5) F(5) 2.327(9) ? . .
C(5) C(1) 2.433(9) ? . .
C(5) C(2) 2.712(11) ? . .
C(5) C(3) 2.352(12) ? . .
C(6) Pd(1) 2.952(6) ? . .
C(6) F(1) 3.558(8) ? . .
C(6) F(4) 2.387(8) ? . .
C(6) C(2) 2.308(10) ? . .
C(6) C(3) 2.717(10) ? . .
C(6) C(4) 2.380(10) ? . .
C(6) C(7) 3.341(8) ? . .
C(7) F(5) 3.361(7) ? . .
C(7) F(6) 2.370(7) ? . .
C(7) F(10) 2.338(7) ? . .
C(7) N(2) 3.076(7) ? . .
C(7) C(1) 2.747(8) ? . .
C(7) C(6) 3.341(8) ? . .
C(7) C(9) 2.438(9) ? . .
C(7) C(10) 2.793(9) ? . .
C(7) C(11) 2.405(10) ? . .
C(7) C(22) 3.278(8) ? . .
C(8) Pd(1) 2.940(6) ? . .
C(8) F(7) 2.408(8) ? . .
C(8) F(9) 3.560(9) ? . 2_555
C(8) F(10) 3.535(8) ? . .
C(8) C(1) 3.317(8) ? . .
C(8) C(10) 2.362(9) ? . .
C(8) C(11) 2.703(11) ? . .
C(8) C(12) 2.278(9) ? . .
C(9) F(6) 2.321(8) ? . .
C(9) F(8) 2.369(9) ? . .
C(9) F(9) 3.579(10) ? . .
C(9) F(9) 3.483(11) ? . 2_555
C(9) C(7) 2.438(9) ? . .
C(9) C(11) 2.382(12) ? . .
C(9) C(12) 2.702(10) ? . .
C(10) F(6) 3.568(9) ? . .
C(10) F(7) 2.365(11) ? . .
C(10) F(9) 2.321(11) ? . .
C(10) F(10) 3.551(9) ? . .
C(10) F(10) 3.466(9) ? . 2_555
C(10) C(7) 2.793(9) ? . .
C(10) C(8) 2.362(9) ? . .
C(10) C(12) 2.337(10) ? . .
C(11) F(8) 2.393(10) ? . .
C(11) F(10) 2.283(9) ? . .
C(11) C(7) 2.405(10) ? . .
C(11) C(8) 2.703(11) ? . .
C(11) C(9) 2.382(12) ? . .
C(12) Pd(1) 3.007(6) ? . .
C(12) F(5) 3.404(8) ? . .
C(12) F(6) 3.552(8) ? . .
C(12) F(9) 2.373(8) ? . .
C(12) C(8) 2.278(9) ? . .
C(12) C(9) 2.702(10) ? . .
C(12) C(10) 2.337(10) ? . .
C(12) C(22) 3.515(9) ? . .
C(13) Pd(1) 2.935(5) ? . .
C(13) N(2) 2.402(7) ? . .
C(13) C(15) 2.384(8) ? . .
C(13) C(16) 2.750(8) ? . .
C(13) C(17) 2.323(7) ? . .
C(13) C(19) 2.513(7) ? . .
C(14) F(1) 3.536(7) ? . 2_645
C(14) F(5) 3.500(7) ? . 2_655
C(14) F(6) 3.502(7) ? . 2_645
C(14) N(1) 2.399(7) ? . .
C(14) C(16) 2.402(8) ? . .
C(14) C(17) 2.721(8) ? . .
C(14) C(18) 2.511(8) ? . .
C(14) C(19) 2.993(9) ? . .
C(15) F(6) 3.501(8) ? . 2_645
C(15) F(8) 3.245(8) ? . 1_655
C(15) F(10) 3.253(8) ? . 2_655
C(15) N(1) 2.772(8) ? . .
C(15) N(2) 3.514(7) ? . 2_645
C(15) C(13) 2.384(8) ? . .
C(15) C(17) 2.373(9) ? . .
C(16) F(3) 3.271(7) ? . 3_656
C(16) F(8) 3.115(7) ? . 1_655
C(16) N(1) 2.396(7) ? . .
C(16) C(13) 2.750(8) ? . .
C(16) C(14) 2.402(8) ? . .
C(17) Pd(1) 3.079(6) ? . .
C(17) F(1) 3.519(7) ? . .
C(17) F(3) 3.208(7) ? . 3_656
C(17) C(1) 3.282(8) ? . .
C(17) C(2) 3.526(8) ? . .
C(17) C(13) 2.323(7) ? . .
C(17) C(14) 2.721(8) ? . .
C(17) C(15) 2.373(9) ? . .
C(17) C(18) 3.551(7) ? . 2_645
C(17) C(19) 3.434(8) ? . 2_645
C(18) Pd(1) 2.933(5) ? . .
C(18) N(1) 2.402(6) ? . .
C(18) C(14) 2.511(8) ? . .
C(18) C(17) 3.551(7) ? . 2_655
C(18) C(20) 2.389(8) ? . .
C(18) C(21) 2.753(9) ? . .
C(18) C(22) 2.336(8) ? . .
C(19) F(1) 3.177(8) ? . 2_645
C(19) N(2) 2.380(8) ? . .
C(19) C(13) 2.513(7) ? . .
C(19) C(14) 2.993(9) ? . .
C(19) C(17) 3.434(8) ? . 2_655
C(19) C(21) 2.387(10) ? . .
C(19) C(22) 2.711(10) ? . .
C(20) F(2) 3.373(8) ? . 4_554
C(20) F(3) 3.458(9) ? . 4_544
C(20) F(4) 3.347(8) ? . 4_544
C(20) N(2) 2.758(7) ? . .
C(20) C(18) 2.389(8) ? . .
C(20) C(22) 2.356(9) ? . .
C(21) F(7) 3.530(9) ? . 2_545
C(21) F(8) 3.505(9) ? . 2_545
C(21) N(2) 2.392(8) ? . .
C(21) C(18) 2.753(9) ? . .
C(21) C(19) 2.387(10) ? . .
C(22) Pd(1) 3.090(6) ? . .
C(22) F(8) 3.418(8) ? . 2_545
C(22) F(9) 3.199(8) ? . 2_555
C(22) F(10) 3.499(7) ? . .
C(22) C(7) 3.278(8) ? . .
C(22) C(12) 3.515(9) ? . .
C(22) C(18) 2.336(8) ? . .
C(22) C(19) 2.711(10) ? . .
C(22) C(20) 2.356(9) ? . .
Pd(1) H(4) 3.151 ? . .
Pd(1) H(8) 3.164 ? . .
F(1) H(1) 2.737 ? . 2_655
F(1) H(4) 3.022 ? . .
F(1) H(5) 2.428 ? . 2_655
F(2) H(6) 2.632 ? . 4_555
F(3) H(3) 2.735 ? . 3_656
F(3) H(4) 2.551 ? . 3_656
F(3) H(6) 3.127 ? . 4_545
F(4) H(6) 2.511 ? . 4_545
F(4) H(7) 3.579 ? . 4_545
F(5) H(1) 2.673 ? . 2_645
F(5) H(5) 3.308 ? . 2_645
F(6) H(1) 2.927 ? . 2_655
F(6) H(2) 2.934 ? . 2_655
F(7) H(7) 2.891 ? . 2_555
F(7) H(8) 3.034 ? . 2_555
F(8) H(2) 2.722 ? . 1_455
F(8) H(3) 2.481 ? . 1_455
F(8) H(7) 3.392 ? . 2_555
F(8) H(8) 3.241 ? . 2_555
F(9) H(2) 3.376 ? . 1_455
F(9) H(7) 3.372 ? . 2_545
F(9) H(8) 2.531 ? . 2_545
F(10) H(2) 2.478 ? . 2_645
F(10) H(8) 2.985 ? . .
N(1) H(1) 3.252 ? . .
N(1) H(3) 3.246 ? . .
N(1) H(4) 1.977 ? . .
N(2) H(5) 3.233 ? . .
N(2) H(7) 3.246 ? . .
N(2) H(8) 1.989 ? . .
C(1) H(4) 2.754 ? . .
C(2) H(4) 2.829 ? . .
C(3) H(4) 3.544 ? . .
C(5) H(6) 3.544 ? . 4_545
C(6) H(1) 3.591 ? . 2_645
C(6) H(4) 3.433 ? . .
C(7) H(8) 2.752 ? . .
C(8) H(2) 3.557 ? . 2_655
C(8) H(8) 3.435 ? . .
C(11) H(8) 3.543 ? . .
C(12) H(8) 2.806 ? . .
C(13) H(1) 2.033 ? . .
C(13) H(2) 3.246 ? . .
C(13) H(4) 3.179 ? . .
C(13) H(5) 2.697 ? . .
C(14) H(2) 2.033 ? . .
C(14) H(3) 3.266 ? . .
C(14) H(5) 2.703 ? . .
C(15) H(1) 2.035 ? . .
C(15) H(3) 2.056 ? . .
C(15) H(4) 3.226 ? . .
C(16) H(1) 3.265 ? . .
C(16) H(2) 2.043 ? . .
C(16) H(4) 2.006 ? . .
C(17) H(2) 3.235 ? . .
C(17) H(3) 2.037 ? . .
C(17) H(5) 3.528 ? . 2_645
C(18) H(1) 2.697 ? . .
C(18) H(5) 2.025 ? . .
C(18) H(6) 3.249 ? . .
C(18) H(8) 3.190 ? . .
C(19) H(1) 2.707 ? . .
C(19) H(4) 3.431 ? . 2_655
C(19) H(6) 2.036 ? . .
C(19) H(7) 3.250 ? . .
C(20) H(3) 3.586 ? . 2_655
C(20) H(5) 2.036 ? . .
C(20) H(7) 2.032 ? . .
C(20) H(8) 3.210 ? . .
C(21) H(3) 3.469 ? . 2_655
C(21) H(5) 3.247 ? . .
C(21) H(6) 2.024 ? . .
C(21) H(8) 2.004 ? . .
C(22) H(6) 3.217 ? . .
C(22) H(7) 2.031 ? . .
H(1) F(1) 2.737 ? . 2_645
H(1) F(5) 2.673 ? . 2_655
H(1) F(6) 2.927 ? . 2_645
H(1) N(1) 3.252 ? . .
H(1) C(6) 3.591 ? . 2_655
H(1) C(13) 2.033 ? . .
H(1) C(15) 2.035 ? . .
H(1) C(16) 3.265 ? . .
H(1) C(18) 2.697 ? . .
H(1) C(19) 2.707 ? . .
H(1) H(2) 2.344 ? . .
H(1) H(5) 2.144 ? . .
H(2) F(6) 2.934 ? . 2_645
H(2) F(8) 2.722 ? . 1_655
H(2) F(9) 3.376 ? . 1_655
H(2) F(10) 2.478 ? . 2_655
H(2) C(8) 3.557 ? . 2_645
H(2) C(13) 3.246 ? . .
H(2) C(14) 2.033 ? . .
H(2) C(16) 2.043 ? . .
H(2) C(17) 3.235 ? . .
H(2) H(1) 2.344 ? . .
H(2) H(3) 2.362 ? . .
H(3) F(3) 2.735 ? . 3_656
H(3) F(8) 2.481 ? . 1_655
H(3) N(1) 3.246 ? . .
H(3) C(14) 3.266 ? . .
H(3) C(15) 2.056 ? . .
H(3) C(17) 2.037 ? . .
H(3) C(20) 3.586 ? . 2_645
H(3) C(21) 3.469 ? . 2_645
H(3) H(2) 2.362 ? . .
H(3) H(4) 2.313 ? . .
H(4) Pd(1) 3.151 ? . .
H(4) F(1) 3.022 ? . .
H(4) F(3) 2.551 ? . 3_656
H(4) N(1) 1.977 ? . .
H(4) C(1) 2.754 ? . .
H(4) C(2) 2.829 ? . .
H(4) C(3) 3.544 ? . .
H(4) C(6) 3.433 ? . .
H(4) C(13) 3.179 ? . .
H(4) C(15) 3.226 ? . .
H(4) C(16) 2.006 ? . .
H(4) C(19) 3.431 ? . 2_645
H(4) H(3) 2.313 ? . .
H(4) H(5) 3.364 ? . 2_645
H(5) F(1) 2.428 ? . 2_645
H(5) F(5) 3.308 ? . 2_655
H(5) N(2) 3.233 ? . .
H(5) C(13) 2.697 ? . .
H(5) C(14) 2.703 ? . .
H(5) C(17) 3.528 ? . 2_655
H(5) C(18) 2.025 ? . .
H(5) C(20) 2.036 ? . .
H(5) C(21) 3.247 ? . .
H(5) H(1) 2.144 ? . .
H(5) H(4) 3.364 ? . 2_655
H(5) H(6) 2.345 ? . .
H(6) F(2) 2.632 ? . 4_554
H(6) F(3) 3.127 ? . 4_544
H(6) F(4) 2.511 ? . 4_544
H(6) C(5) 3.544 ? . 4_544
H(6) C(18) 3.249 ? . .
H(6) C(19) 2.036 ? . .
H(6) C(21) 2.024 ? . .
H(6) C(22) 3.217 ? . .
H(6) H(5) 2.345 ? . .
H(6) H(7) 2.333 ? . .
H(7) F(4) 3.579 ? . 4_544
H(7) F(7) 2.891 ? . 2_545
H(7) F(8) 3.392 ? . 2_545
H(7) F(9) 3.372 ? . 2_555
H(7) N(2) 3.246 ? . .
H(7) C(19) 3.250 ? . .
H(7) C(20) 2.032 ? . .
H(7) C(22) 2.031 ? . .
H(7) H(6) 2.333 ? . .
H(7) H(8) 2.313 ? . .
H(8) Pd(1) 3.164 ? . .
H(8) F(7) 3.034 ? . 2_545
H(8) F(8) 3.241 ? . 2_545
H(8) F(9) 2.531 ? . 2_555
H(8) F(10) 2.985 ? . .
H(8) N(2) 1.989 ? . .
H(8) C(7) 2.752 ? . .
H(8) C(8) 3.435 ? . .
H(8) C(11) 3.543 ? . .
H(8) C(12) 2.806 ? . .
H(8) C(18) 3.190 ? . .
H(8) C(20) 3.210 ? . .
H(8) C(21) 2.004 ? . .
H(8) H(7) 2.313 ? . .

loop_
_geom_torsion_atom_site_label_1
_geom_torsion_atom_site_label_2
_geom_torsion_atom_site_label_3
_geom_torsion_atom_site_label_4
_geom_torsion
_geom_torsion_publ_flag
_geom_torsion_site_symmetry_1
_geom_torsion_site_symmetry_2
_geom_torsion_site_symmetry_3
_geom_torsion_site_symmetry_4
N(1) Pd(1) N(2) C(18) -1.4(3) ? . . . .
N(1) Pd(1) N(2) C(22) 177.1(4) ? . . . .
N(2) Pd(1) N(1) C(13) 1.9(3) ? . . . .
N(2) Pd(1) N(1) C(17) 178.3(4) ? . . . .
N(1) Pd(1) C(1) C(2) 72.2(5) ? . . . .
N(1) Pd(1) C(1) C(6) -103.6(5) ? . . . .
C(1) Pd(1) N(1) C(13) -179.9(2) ? . . . .
C(1) Pd(1) N(1) C(17) -3.5(4) ? . . . .
N(1) Pd(1) C(7) C(8) -66(2) ? . . . .
N(1) Pd(1) C(7) C(12) 110(2) ? . . . .
C(7) Pd(1) N(1) C(13) -37(2) ? . . . .
C(7) Pd(1) N(1) C(17) 140(2) ? . . . .
N(2) Pd(1) C(1) C(2) 99(3) ? . . . .
N(2) Pd(1) C(1) C(6) -77(3) ? . . . .
C(1) Pd(1) N(2) C(18) -29(3) ? . . . .
C(1) Pd(1) N(2) C(22) 150(3) ? . . . .
N(2) Pd(1) C(7) C(8) -103.4(5) ? . . . .
N(2) Pd(1) C(7) C(12) 72.1(5) ? . . . .
C(7) Pd(1) N(2) C(18) 175.7(3) ? . . . .
C(7) Pd(1) N(2) C(22) -5.9(4) ? . . . .
C(1) Pd(1) C(7) C(8) 78.2(5) ? . . . .
C(1) Pd(1) C(7) C(12) -106.3(5) ? . . . .
C(7) Pd(1) C(1) C(2) -105.0(5) ? . . . .
C(7) Pd(1) C(1) C(6) 79.3(5) ? . . . .
Pd(1) N(1) C(13) C(14) 178.8(4) ? . . . .
Pd(1) N(1) C(13) C(18) -2.1(5) ? . . . .
Pd(1) N(1) C(17) C(16) -174.9(4) ? . . . .
C(13) N(1) C(17) C(16) 1.4(8) ? . . . .
C(17) N(1) C(13) C(14) 2.1(7) ? . . . .
C(17) N(1) C(13) C(18) -178.8(4) ? . . . .
Pd(1) N(2) C(18) C(13) 0.7(5) ? . . . .
Pd(1) N(2) C(18) C(19) 179.1(4) ? . . . .
Pd(1) N(2) C(22) C(21) -179.8(3) ? . . . .
C(18) N(2) C(22) C(21) -1.4(8) ? . . . .
C(22) N(2) C(18) C(13) -177.9(4) ? . . . .
C(22) N(2) C(18) C(19) 0.6(7) ? . . . .
Pd(1) C(1) C(2) F(1) 2.0(8) ? . . . .
Pd(1) C(1) C(2) C(3) -173.7(5) ? . . . .
Pd(1) C(1) C(6) F(5) -4.6(9) ? . . . .
Pd(1) C(1) C(6) C(5) 175.8(6) ? . . . .
C(2) C(1) C(6) F(5) 179.3(6) ? . . . .
C(2) C(1) C(6) C(5) -0.3(8) ? . . . .
C(6) C(1) C(2) F(1) 177.9(6) ? . . . .
C(6) C(1) C(2) C(3) 2.2(9) ? . . . .
F(1) C(2) C(3) F(2) 3.8(10) ? . . . .
F(1) C(2) C(3) C(4) -178.1(7) ? . . . .
C(1) C(2) C(3) F(2) 179.7(6) ? . . . .
C(1) C(2) C(3) C(4) -2.3(11) ? . . . .
F(2) C(3) C(4) F(3) 3.7(12) ? . . . .
F(2) C(3) C(4) C(5) 178.4(7) ? . . . .
C(2) C(3) C(4) F(3) -174.4(7) ? . . . .
C(2) C(3) C(4) C(5) 0.3(9) ? . . . .
F(3) C(4) C(5) F(4) -5.1(13) ? . . . .
F(3) C(4) C(5) C(6) 176.3(7) ? . . . .
C(3) C(4) C(5) F(4) -179.9(6) ? . . . .
C(3) C(4) C(5) C(6) 1.5(13) ? . . . .
F(4) C(5) C(6) F(5) 0.3(8) ? . . . .
F(4) C(5) C(6) C(1) 179.9(5) ? . . . .
C(4) C(5) C(6) F(5) 178.9(7) ? . . . .
C(4) C(5) C(6) C(1) -1.5(12) ? . . . .
Pd(1) C(7) C(8) F(6) -4.4(8) ? . . . .
Pd(1) C(7) C(8) C(9) 176.6(6) ? . . . .
Pd(1) C(7) C(12) F(10) 2.7(8) ? . . . .
Pd(1) C(7) C(12) C(11) -176.7(5) ? . . . .
C(8) C(7) C(12) F(10) 178.4(5) ? . . . .
C(8) C(7) C(12) C(11) -1.0(10) ? . . . .
C(12) C(7) C(8) F(6) 179.6(6) ? . . . .
C(12) C(7) C(8) C(9) 0.6(9) ? . . . .
F(6) C(8) C(9) F(7) 0.4(10) ? . . . .
F(6) C(8) C(9) C(10) -178.0(7) ? . . . .
C(7) C(8) C(9) F(7) 179.5(7) ? . . . .
C(7) C(8) C(9) C(10) 1.0(12) ? . . . .
F(7) C(9) C(10) F(8) -1.5(13) ? . . . .
F(7) C(9) C(10) C(11) 179.2(8) ? . . . .
C(8) C(9) C(10) F(8) 177.0(7) ? . . . .
C(8) C(9) C(10) C(11) -2.4(12) ? . . . .
F(8) C(10) C(11) F(9) 2.0(12) ? . . . .
F(8) C(10) C(11) C(12) -177.3(7) ? . . . .
C(9) C(10) C(11) F(9) -178.7(7) ? . . . .
C(9) C(10) C(11) C(12) 2.1(12) ? . . . .
F(9) C(11) C(12) F(10) 1.1(11) ? . . . .
F(9) C(11) C(12) C(7) -179.5(7) ? . . . .
C(10) C(11) C(12) F(10) -179.7(6) ? . . . .
C(10) C(11) C(12) C(7) -0.3(9) ? . . . .
N(1) C(13) C(14) C(15) -3.8(8) ? . . . .
N(1) C(13) C(18) N(2) 0.9(6) ? . . . .
N(1) C(13) C(18) C(19) -177.5(4) ? . . . .
C(14) C(13) C(18) N(2) -180.0(4) ? . . . .
C(14) C(13) C(18) C(19) 1.6(8) ? . . . .
C(18) C(13) C(14) C(15) 177.1(5) ? . . . .
C(13) C(14) C(15) C(16) 2.1(9) ? . . . .
C(14) C(15) C(16) C(17) 1.2(9) ? . . . .
C(15) C(16) C(17) N(1) -3.0(9) ? . . . .
N(2) C(18) C(19) C(20) -0.4(7) ? . . . .
C(13) C(18) C(19) C(20) 177.9(5) ? . . . .
C(18) C(19) C(20) C(21) 1.0(9) ? . . . .
C(19) C(20) C(21) C(22) -1.7(9) ? . . . .
C(20) C(21) C(22) N(2) 2.0(9) ? . . . .
